data_4080659
loop_
_publ_author_name
'Kriechbaum, Margit'
'H\"olbling, Johanna'
'Stammler, Hans-Georg'
'List, Manuela'
'Berger, Raphael J. F.'
'Monkowius, Uwe'

_publ_section_title
;
 Unprecedented Large Temperature Dependence of Silver(I)--Silver(I)
 Distances in Some N-Heterocyclic Carbene Silver(I) Complex Salts
;
_journal_issue 10
_journal_name_full Organometallics
_journal_page_first 2876
_journal_paper_doi 10.1021/om300932r
_journal_volume 32
_journal_year 2013
_chemical_formula_sum 'C18 H32 Ag F6 N4 P'
_chemical_formula_weight 557.32
_space_group_crystal_system orthorhombic
_space_group_IT_number 70
_space_group_name_Hall '-F 2uv 2vw'
_space_group_name_H-M_alt 'F d d d'
_symmetry_space_group_name_Hall '-F 2uv 2vw'
_symmetry_space_group_name_H-M 'F d d d :2'
_atom_sites_solution_hydrogens geom
_atom_sites_solution_primary direct
_atom_sites_solution_secondary difmap
_audit_creation_method 'APEX2 v2010.1-2'
_cell_angle_alpha 90
_cell_angle_beta 90
_cell_angle_gamma 90
_cell_formula_units_Z 16
_cell_length_a 9.6544(4)
_cell_length_b 24.6826(10)
_cell_length_c 41.6964(18)
_cell_measurement_temperature 200.(2)
_cell_volume 9936.1(7)
_computing_structure_refinement 'SHELXL-97 (Sheldrick, 2008)'
_computing_structure_solution 'SHELXS-97 (Sheldrick, 2008)'
_diffrn_ambient_temperature 200.(2)
_diffrn_detector_area_resol_mean 8.3330
_diffrn_measured_fraction_theta_full 0.999
_diffrn_measured_fraction_theta_max 0.999
_diffrn_measurement_device_type 'SMART X2S'
_diffrn_measurement_method omega-scan
_diffrn_radiation_monochromator 'doubly curved silicon crystal'
_diffrn_radiation_source 'sealed MicroFocus tube'
_diffrn_radiation_type 'Mo K\a'
_diffrn_radiation_wavelength 0.71073
_diffrn_reflns_av_R_equivalents 0.0465
_diffrn_reflns_av_sigmaI/netI 0.0196
_diffrn_reflns_limit_h_max 9
_diffrn_reflns_limit_h_min -11
_diffrn_reflns_limit_k_max 29
_diffrn_reflns_limit_k_min -29
_diffrn_reflns_limit_l_max 49
_diffrn_reflns_limit_l_min -49
_diffrn_reflns_number 26643
_diffrn_reflns_theta_full 25.03
_diffrn_reflns_theta_max 25.03
_diffrn_reflns_theta_min 1.92
_exptl_absorpt_coefficient_mu 0.931
_exptl_absorpt_correction_T_max 0.71
_exptl_absorpt_correction_T_min 0.63
_exptl_absorpt_correction_type multi-scan
_exptl_absorpt_process_details
;
;
_exptl_crystal_colour colourless
_exptl_crystal_density_diffrn 1.490
_exptl_crystal_density_method 'not measured'
_exptl_crystal_description prism
_exptl_crystal_F_000 4544
_exptl_crystal_size_max 0.54
_exptl_crystal_size_mid 0.49
_exptl_crystal_size_min 0.40
_refine_diff_density_max 0.617
_refine_diff_density_min -0.352
_refine_ls_extinction_coef 0.00051(7)
_refine_ls_extinction_method SHELXL
_refine_ls_goodness_of_fit_ref 1.150
_refine_ls_hydrogen_treatment constr
_refine_ls_matrix_type full
_refine_ls_number_parameters 171
_refine_ls_number_reflns 2206
_refine_ls_number_restraints 37
_refine_ls_restrained_S_all 1.414
_refine_ls_R_factor_all 0.0427
_refine_ls_R_factor_gt 0.0334
_refine_ls_shift/su_max 0.002
_refine_ls_shift/su_mean 0.000
_refine_ls_structure_factor_coef Fsqd
_refine_ls_weighting_details 'calc w=1/[\s^2^(Fo^2^)+(0.0666P)^2^+10.9777P] where P=(Fo^2^+2Fc^2^)/3'
_refine_ls_weighting_scheme calc
_refine_ls_wR_factor_gt 0.0907
_refine_ls_wR_factor_ref 0.1070
_reflns_number_gt 1854
_reflns_number_total 2206
_reflns_threshold_expression >2sigma(I)
_cod_data_source_file om300932r_si_002.cif
_cod_data_source_block iPr2Im2AgPF6_200K
_cod_database_code 4080659

loop_
_space_group_symop_operation_xyz
'x, y, z'
'x, -y+1/4, -z+1/4'
'-x+1/4, y, -z+1/4'
'-x+1/4, -y+1/4, z'
'x, y+1/2, z+1/2'
'x, -y+3/4, -z+3/4'
'-x+1/4, y+1/2, -z+3/4'
'-x+1/4, -y+3/4, z+1/2'
'x+1/2, y, z+1/2'
'x+1/2, -y+1/4, -z+3/4'
'-x+3/4, y, -z+3/4'
'-x+3/4, -y+1/4, z+1/2'
'x+1/2, y+1/2, z'
'x+1/2, -y+3/4, -z+1/4'
'-x+3/4, y+1/2, -z+1/4'
'-x+3/4, -y+3/4, z'
'-x, -y, -z'
'-x, y-1/4, z-1/4'
'x-1/4, -y, z-1/4'
'x-1/4, y-1/4, -z'
'-x, -y+1/2, -z+1/2'
'-x, y+1/4, z+1/4'
'x-1/4, -y+1/2, z+1/4'
'x-1/4, y+1/4, -z+1/2'
'-x+1/2, -y, -z+1/2'
'-x+1/2, y-1/4, z+1/4'
'x+1/4, -y, z+1/4'
'x+1/4, y-1/4, -z+1/2'
'-x+1/2, -y+1/2, -z'
'-x+1/2, y+1/4, z-1/4'
'x+1/4, -y+1/2, z-1/4'
'x+1/4, y+1/4, -z'

loop_
_atom_site_type_symbol
_atom_site_label
_atom_site_fract_x
_atom_site_fract_y
_atom_site_fract_z
_atom_site_U_iso_or_equiv
_atom_site_adp_type
_atom_site_calc_flag
_atom_site_refinement_flags
_atom_site_occupancy
_atom_site_disorder_assembly
_atom_site_disorder_group
Ag Ag1A 0.0472(5) 0.375 0.375 0.0436(5) Uani d SP 0.880(16) . .
Ag Ag1B 0.092(2) 0.375 0.375 0.0436(5) Uani d SP 0.120(16) . .
P P1 0.375 0.375 0.55610(5) 0.0789(6) Uani d SD 1.0 . .
F F1 0.3793(10) 0.3436(4) 0.5213(2) 0.141(4) Uani d PD 0.5 A -1
F F2 0.3300(12) 0.3891(4) 0.59018(17) 0.149(4) Uani d PD 0.5 A -1
F F3 0.3138(9) 0.4239(3) 0.5410(2) 0.111(3) Uani d PD 0.5 A -1
F F4 0.4085(8) 0.3136(3) 0.5707(2) 0.103(2) Uani d PD 0.5 A -1
F F5 0.2130(10) 0.3482(4) 0.5535(3) 0.107(3) Uani d PD 0.5 A -1
F F6 0.5210(12) 0.3842(6) 0.5558(5) 0.198(10) Uani d PD 0.5 A -1
N N1 0.0940(4) 0.38218(12) 0.44822(8) 0.0462(7) Uani d . 1.0 . .
N N2 0.0806(4) 0.46212(12) 0.42819(8) 0.0495(8) Uani d . 1.0 . .
C C1 0.0707(4) 0.40896(15) 0.42059(9) 0.0467(9) Uani d . 1.0 . .
C C2 0.1204(4) 0.41802(18) 0.47285(10) 0.0536(10) Uani d . 1.0 . .
H H2 0.141 0.4091 0.4945 0.064 Uiso calc R 1.0 . .
C C3 0.1114(4) 0.46795(18) 0.46029(11) 0.0582(11) Uani d . 1.0 . .
H H3 0.1239 0.5011 0.4714 0.07 Uiso calc R 1.0 . .
C C4 0.1033(4) 0.32252(16) 0.45060(10) 0.0524(10) Uani d . 1.0 . .
H H4 0.056 0.3067 0.4314 0.063 Uiso calc R 1.0 . .
C C5 0.0279(6) 0.3025(2) 0.48028(12) 0.0739(14) Uani d . 1.0 . .
H H5A 0.0772 0.3148 0.4995 0.111 Uiso calc R 1.0 . .
H H5B 0.0245 0.2628 0.48 0.111 Uiso calc R 1.0 . .
H H5C -0.0666 0.317 0.4804 0.111 Uiso calc R 1.0 . .
C C6 0.2527(6) 0.30520(19) 0.44969(17) 0.0907(18) Uani d . 1.0 . .
H H6A 0.3005 0.3188 0.4688 0.136 Uiso calc R 1.0 . .
H H6B 0.297 0.3199 0.4304 0.136 Uiso calc R 1.0 . .
H H6C 0.2579 0.2656 0.4493 0.136 Uiso calc R 1.0 . .
C C7 0.0748(5) 0.50682(16) 0.40448(11) 0.0603(11) Uani d . 1.0 . .
H H7 0.0296 0.4923 0.3847 0.072 Uiso calc R 1.0 . .
C C8 -0.0119(9) 0.5531(3) 0.4163(2) 0.129(3) Uani d . 1.0 . .
H H8A -0.0201 0.5805 0.3994 0.193 Uiso calc R 1.0 . .
H H8B 0.032 0.5693 0.4352 0.193 Uiso calc R 1.0 . .
H H8C -0.1043 0.5399 0.4221 0.193 Uiso calc R 1.0 . .
C C9 0.2160(7) 0.5237(3) 0.3957(2) 0.133(3) Uani d . 1.0 . .
H H9A 0.2693 0.492 0.3887 0.199 Uiso calc R 1.0 . .
H H9B 0.2613 0.5403 0.4143 0.199 Uiso calc R 1.0 . .
H H9C 0.2115 0.5501 0.3781 0.199 Uiso calc R 1.0 . .

loop_
_atom_site_aniso_label
_atom_site_aniso_U_11
_atom_site_aniso_U_22
_atom_site_aniso_U_33
_atom_site_aniso_U_12
_atom_site_aniso_U_13
_atom_site_aniso_U_23
Ag1A 0.0499(15) 0.0411(3) 0.0399(3) 0 0 -0.00592(14)
Ag1B 0.0499(15) 0.0411(3) 0.0399(3) 0 0 -0.00592(14)
P1 0.0854(15) 0.0848(13) 0.0666(11) 0.0269(10) 0 0
F1 0.174(10) 0.155(9) 0.094(6) 0.051(8) 0.024(6) -0.020(6)
F2 0.253(14) 0.129(9) 0.066(4) 0.056(7) -0.039(6) -0.030(5)
F3 0.130(7) 0.078(5) 0.126(7) 0.030(4) 0.000(5) 0.029(5)
F4 0.102(5) 0.074(4) 0.132(7) 0.008(4) -0.009(5) 0.031(5)
F5 0.088(7) 0.076(7) 0.157(8) -0.003(4) -0.012(5) -0.035(6)
F6 0.084(8) 0.102(9) 0.41(3) -0.019(6) -0.053(11) 0.105(10)
N1 0.0528(18) 0.0443(17) 0.0414(17) -0.0010(13) 0.0021(14) -0.0029(13)
N2 0.0578(19) 0.0393(16) 0.0515(18) 0.0022(15) -0.0009(15) -0.0066(13)
C1 0.052(2) 0.0419(19) 0.046(2) -0.0012(16) 0.0018(17) -0.0064(16)
C2 0.062(3) 0.060(2) 0.0393(19) -0.0024(19) -0.0018(17) -0.0083(18)
C3 0.067(3) 0.051(2) 0.056(2) -0.0010(19) -0.004(2) -0.0196(19)
C4 0.065(3) 0.042(2) 0.050(2) -0.0042(17) 0.0053(18) 0.0020(17)
C5 0.082(4) 0.064(3) 0.076(3) -0.004(2) 0.019(3) 0.014(2)
C6 0.079(4) 0.058(3) 0.135(5) 0.015(3) 0.037(4) 0.012(3)
C7 0.072(3) 0.041(2) 0.068(3) 0.0075(19) -0.010(2) -0.0009(19)
C8 0.153(7) 0.082(4) 0.150(7) 0.059(5) 0.042(6) 0.028(4)
C9 0.087(5) 0.152(7) 0.160(7) 0.020(4) 0.022(4) 0.100(6)

loop_
_atom_type_symbol
_atom_type_description
_atom_type_scat_dispersion_real
_atom_type_scat_dispersion_imag
_atom_type_scat_source
C C 0.0033 0.0016 'International Tables Vol C Tables 4.2.6.8 and 6.1.1.4'
H H 0.0000 0.0000 'International Tables Vol C Tables 4.2.6.8 and 6.1.1.4'
Ag Ag -0.8971 1.1015 'International Tables Vol C Tables 4.2.6.8 and 6.1.1.4'
P P 0.1023 0.0942 'International Tables Vol C Tables 4.2.6.8 and 6.1.1.4'
F F 0.0171 0.0103 'International Tables Vol C Tables 4.2.6.8 and 6.1.1.4'
N N 0.0061 0.0033 'International Tables Vol C Tables 4.2.6.8 and 6.1.1.4'

loop_
_geom_angle_atom_site_label_1
_geom_angle_atom_site_label_2
_geom_angle_atom_site_label_3
_geom_angle_site_symmetry_1
_geom_angle_site_symmetry_3
_geom_angle
C1 Ag1A C1 6 . 167.5(4)
C1 Ag1A Ag1A 6 11_455 96.23(18)
C1 Ag1A Ag1A . 11_455 96.23(18)
C1 Ag1B C1 6 . 168.9(12)
F6 P1 F6 . 16 178.9(17)
F6 P1 F3 . . 105.1(6)
F6 P1 F3 16 . 74.4(9)
F6 P1 F3 . 16 74.4(9)
F6 P1 F3 16 16 105.1(6)
F3 P1 F3 . 16 129.9(8)
F6 P1 F2 . 16 76.4(9)
F6 P1 F2 16 16 104.7(10)
F3 P1 F2 . 16 133.9(6)
F3 P1 F2 16 16 95.5(5)
F6 P1 F2 . . 104.7(10)
F6 P1 F2 16 . 76.4(9)
F3 P1 F2 . . 95.5(5)
F3 P1 F2 16 . 133.9(6)
F2 P1 F2 16 . 42.8(6)
F6 P1 F1 . 16 86.7(9)
F6 P1 F1 16 16 92.4(8)
F3 P1 F1 . 16 40.0(4)
F3 P1 F1 16 16 91.1(6)
F2 P1 F1 16 16 159.4(6)
F2 P1 F1 . 16 135.0(5)
F6 P1 F1 . . 92.3(8)
F6 P1 F1 16 . 86.7(9)
F3 P1 F1 . . 91.1(6)
F3 P1 F1 16 . 40.0(4)
F2 P1 F1 16 . 135.0(5)
F2 P1 F1 . . 159.4(6)
F1 P1 F1 16 . 56.2(7)
F6 P1 F4 . 16 92.9(8)
F6 P1 F4 16 16 87.5(6)
F3 P1 F4 . 16 48.5(5)
F3 P1 F4 16 16 166.6(5)
F2 P1 F4 16 16 85.5(6)
F2 P1 F4 . 16 52.9(5)
F1 P1 F4 16 16 83.7(5)
F1 P1 F4 . 16 139.1(6)
F6 P1 F4 . . 87.5(6)
F6 P1 F4 16 . 92.9(8)
F3 P1 F4 . . 166.6(5)
F3 P1 F4 16 . 48.5(5)
F2 P1 F4 16 . 52.9(5)
F2 P1 F4 . . 85.5(6)
F1 P1 F4 16 . 139.1(6)
F1 P1 F4 . . 83.7(5)
F4 P1 F4 16 . 137.1(7)
F6 P1 F5 . . 165.6(9)
F6 P1 F5 16 . 14.2(8)
F3 P1 F5 . . 85.7(5)
F3 P1 F5 16 . 91.3(5)
F2 P1 F5 16 . 103.4(7)
F2 P1 F5 . . 83.5(6)
F1 P1 F5 16 . 96.0(6)
F1 P1 F5 . . 77.6(4)
F4 P1 F5 16 . 101.5(4)
F4 P1 F5 . . 81.2(4)
F6 P1 F5 . 16 14.2(8)
F6 P1 F5 16 16 165.6(9)
F3 P1 F5 . 16 91.3(5)
F3 P1 F5 16 16 85.7(5)
F2 P1 F5 16 16 83.5(6)
F2 P1 F5 . 16 103.4(7)
F1 P1 F5 16 16 77.6(4)
F1 P1 F5 . 16 96.0(6)
F4 P1 F5 16 16 81.2(4)
F4 P1 F5 . 16 101.5(4)
F5 P1 F5 . 16 172.8(8)
C1 N1 C2 . . 110.7(3)
C1 N1 C4 . . 123.8(3)
C2 N1 C4 . . 125.3(3)
C1 N2 C3 . . 110.1(3)
C1 N2 C7 . . 124.2(3)
C3 N2 C7 . . 125.3(3)
N1 C1 N2 . . 105.3(3)
N1 C1 Ag1B . . 124.4(3)
N2 C1 Ag1B . . 126.6(3)
N1 C1 Ag1A . . 126.8(3)
N2 C1 Ag1A . . 127.6(3)
Ag1B C1 Ag1A . . 11.8(5)
C3 C2 N1 . . 106.7(4)
C3 C2 H2 . . 126.7
N1 C2 H2 . . 126.7
C2 C3 N2 . . 107.3(3)
C2 C3 H3 . . 126.4
N2 C3 H3 . . 126.4
N1 C4 C6 . . 109.8(3)
N1 C4 C5 . . 110.5(4)
C6 C4 C5 . . 112.8(4)
N1 C4 H4 . . 107.9
C6 C4 H4 . . 107.9
C5 C4 H4 . . 107.9
C4 C5 H5A . . 109.5
C4 C5 H5B . . 109.5
H5A C5 H5B . . 109.5
C4 C5 H5C . . 109.5
H5A C5 H5C . . 109.5
H5B C5 H5C . . 109.5
C4 C6 H6A . . 109.5
C4 C6 H6B . . 109.5
H6A C6 H6B . . 109.5
C4 C6 H6C . . 109.5
H6A C6 H6C . . 109.5
H6B C6 H6C . . 109.5
C9 C7 N2 . . 110.1(4)
C9 C7 C8 . . 112.5(5)
N2 C7 C8 . . 111.6(4)
C9 C7 H7 . . 107.5
N2 C7 H7 . . 107.5
C8 C7 H7 . . 107.5
C7 C8 H8A . . 109.5
C7 C8 H8B . . 109.5
H8A C8 H8B . . 109.5
C7 C8 H8C . . 109.5
H8A C8 H8C . . 109.5
H8B C8 H8C . . 109.5
C7 C9 H9A . . 109.5
C7 C9 H9B . . 109.5
H9A C9 H9B . . 109.5
C7 C9 H9C . . 109.5
H9A C9 H9C . . 109.5
H9B C9 H9C . . 109.5

loop_
_geom_bond_atom_site_label_1
_geom_bond_atom_site_label_2
_geom_bond_site_symmetry_2
_geom_bond_distance
Ag1A C1 6 2.090(4)
Ag1A C1 . 2.090(4)
Ag1A Ag1A 11_455 3.324(10)
Ag1B C1 6 2.087(4)
Ag1B C1 . 2.087(4)
P1 F6 . 1.428(11)
P1 F6 16 1.428(11)
P1 F3 . 1.483(6)
P1 F3 16 1.483(6)
P1 F2 16 1.526(7)
P1 F2 . 1.526(7)
P1 F1 16 1.646(8)
P1 F1 . 1.646(8)
P1 F4 16 1.666(6)
P1 F4 . 1.666(6)
P1 F5 . 1.702(9)
P1 F5 16 1.702(9)
N1 C1 . 1.347(5)
N1 C2 . 1.379(5)
N1 C4 . 1.479(5)
N2 C1 . 1.353(5)
N2 C3 . 1.379(5)
N2 C7 . 1.483(5)
C2 C3 . 1.342(7)
C2 H2 . 0.95
C3 H3 . 0.95
C4 C6 . 1.505(7)
C4 C5 . 1.518(6)
C4 H4 . 1.0
C5 H5A . 0.98
C5 H5B . 0.98
C5 H5C . 0.98
C6 H6A . 0.98
C6 H6B . 0.98
C6 H6C . 0.98
C7 C9 . 1.472(8)
C7 C8 . 1.501(7)
C7 H7 . 1.0
C8 H8A . 0.98
C8 H8B . 0.98
C8 H8C . 0.98
C9 H9A . 0.98
C9 H9B . 0.98
C9 H9C . 0.98
